data_4308931
loop_
_publ_author_name
'Dan Li'
'Wen-Juan Shi'
'Lei Hou'

_publ_section_title
;
Coordination Polymers of Copper(I) Halides and Neutral Heterocyclic Thiones
with New Coordination Modes
;
_journal_name_full 'Inorganic Chemistry'
_journal_page_first 3907
_journal_page_last 3913
_journal_paper_doi 10.1021/ic050209j
_journal_volume 44
_journal_year 2005
_chemical_formula_sum 'C16 H16 Cu2 I2 N8 S4'
_chemical_formula_weight 829.49
_chemical_name_systematic
; 
 ? 
;
_space_group_IT_number 43
_symmetry_cell_setting orthorhombic
_symmetry_space_group_name_Hall 'F 2 -2d'
_symmetry_space_group_name_H-M 'F d d 2'
_atom_sites_solution_hydrogens geom
_atom_sites_solution_primary direct
_atom_sites_solution_secondary difmap
_audit_creation_method SHELXL-97
_cell_angle_alpha 90.00
_cell_angle_beta 90.00
_cell_angle_gamma 90.00
_cell_formula_units_Z 8
_cell_length_a 12.8302(10)
_cell_length_b 38.855(3)
_cell_length_c 9.9562(8)
_cell_measurement_temperature 293(2)
_cell_volume 4963.3(7)
_computing_structure_refinement 'SHELXL-97 (Sheldrick, 1997)'
_computing_structure_solution 'SHELXS-97 (Sheldrick, 1990)'
_diffrn_ambient_temperature 293(2)
_diffrn_measured_fraction_theta_full 0.982
_diffrn_measured_fraction_theta_max 0.982
_diffrn_radiation_monochromator graphite
_diffrn_radiation_source 'fine-focus sealed tube'
_diffrn_radiation_type MoK\a
_diffrn_radiation_wavelength 0.71073
_diffrn_reflns_av_R_equivalents 0.0222
_diffrn_reflns_av_sigmaI/netI 0.0319
_diffrn_reflns_limit_h_max 16
_diffrn_reflns_limit_h_min -15
_diffrn_reflns_limit_k_max 24
_diffrn_reflns_limit_k_min -50
_diffrn_reflns_limit_l_max 12
_diffrn_reflns_limit_l_min -12
_diffrn_reflns_number 7650
_diffrn_reflns_theta_full 27.87
_diffrn_reflns_theta_max 27.87
_diffrn_reflns_theta_min 2.10
_exptl_absorpt_coefficient_mu 4.561
_exptl_crystal_colour ruby_red
_exptl_crystal_density_diffrn 2.220
_exptl_crystal_density_method 'not measured'
_exptl_crystal_description block
_exptl_crystal_F_000 3168
_exptl_crystal_size_max 0.20
_exptl_crystal_size_mid 0.15
_exptl_crystal_size_min 0.08
_refine_diff_density_max 0.842
_refine_diff_density_min -0.368
_refine_diff_density_rms 0.081
_refine_ls_abs_structure_details 'Flack H D (1983), Acta Cryst. A39, 876-881'
_refine_ls_abs_structure_Flack 0.023(16)
_refine_ls_extinction_method none
_refine_ls_goodness_of_fit_ref 1.070
_refine_ls_hydrogen_treatment mixed
_refine_ls_matrix_type full
_refine_ls_number_parameters 177
_refine_ls_number_reflns 2816
_refine_ls_number_restraints 1
_refine_ls_restrained_S_all 1.070
_refine_ls_R_factor_all 0.0270
_refine_ls_R_factor_gt 0.0258
_refine_ls_shift/su_max 0.000
_refine_ls_shift/su_mean 0.000
_refine_ls_structure_factor_coef Fsqd
_refine_ls_weighting_details 'calc w=1/[\s^2^(Fo^2^)+(0.0190P)^2^+5.6104P] where P=(Fo^2^+2Fc^2^)/3'
_refine_ls_weighting_scheme calc
_refine_ls_wR_factor_gt 0.0527
_refine_ls_wR_factor_ref 0.0532
_reflns_number_gt 2727
_reflns_number_total 2816
_reflns_threshold_expression >2sigma(I)
_cod_data_source_file ic050209jsi20050207_015739.cif
_cod_data_source_block 1
_cod_database_code 4308931

loop_
_symmetry_equiv_pos_as_xyz
'x, y, z'
'-x, -y, z'
'x+1/4, -y+1/4, z+1/4'
'-x+1/4, y+1/4, z+1/4'
'x, y+1/2, z+1/2'
'-x, -y+1/2, z+1/2'
'x+1/4, -y+3/4, z+3/4'
'-x+1/4, y+3/4, z+3/4'
'x+1/2, y, z+1/2'
'-x+1/2, -y, z+1/2'
'x+3/4, -y+1/4, z+3/4'
'-x+3/4, y+1/4, z+3/4'
'x+1/2, y+1/2, z'
'-x+1/2, -y+1/2, z'
'x+3/4, -y+3/4, z+1/4'
'-x+3/4, y+3/4, z+1/4'

loop_
_atom_site_label
_atom_site_type_symbol
_atom_site_fract_x
_atom_site_fract_y
_atom_site_fract_z
_atom_site_U_iso_or_equiv
_atom_site_adp_type
_atom_site_occupancy
_atom_site_symmetry_multiplicity
_atom_site_calc_flag
_atom_site_refinement_flags
_atom_site_disorder_assembly
_atom_site_disorder_group
I1 I 0.36195(2) 0.082864(7) 0.25983(2) 0.03975(8) Uani 1 1 d . . .
Cu1 Cu 0.42149(5) 0.031674(14) 0.10707(6) 0.04937(16) Uani 1 1 d . . .
S2 S 0.62286(9) 0.02397(3) 0.16171(10) 0.0358(2) Uani 1 1 d . . .
S1 S 0.41323(11) 0.03449(3) -0.11848(10) 0.0417(3) Uani 1 1 d . . .
C5 C 0.6288(3) 0.02784(11) 0.3327(5) 0.0306(9) Uani 1 1 d . . .
N3 N 0.6314(3) -0.00003(11) 0.4110(4) 0.0354(8) Uani 1 1 d . . .
C8 C 0.6298(3) 0.06101(12) 0.5232(6) 0.0436(10) Uani 1 1 d . . .
C6 C 0.6298(3) 0.00095(12) 0.5466(4) 0.0383(10) Uani 1 1 d . . .
C7 C 0.6283(4) 0.03213(13) 0.6058(5) 0.0439(10) Uani 1 1 d . . .
N4 N 0.6310(3) 0.05926(9) 0.3896(4) 0.0369(8) Uani 1 1 d . . .
N2 N 0.3968(4) 0.08173(9) -0.3083(4) 0.0394(9) Uani 1 1 d . . .
C1 C 0.3932(4) 0.07507(11) -0.1744(4) 0.0318(9) Uani 1 1 d . . .
N1 N 0.3759(3) 0.10173(9) -0.0891(4) 0.0329(7) Uani 1 1 d . . .
C4 C 0.3877(4) 0.11401(13) -0.3470(5) 0.0427(10) Uani 1 1 d . . .
C3 C 0.3757(3) 0.14177(11) -0.2608(5) 0.0428(11) Uani 1 1 d . . .
C2 C 0.3683(3) 0.13459(12) -0.1290(5) 0.0377(9) Uani 1 1 d . . .
H3 H 0.377(3) 0.1628(13) -0.289(5) 0.042(14) Uiso 1 1 d . . .
H1 H 0.366(3) 0.0945(13) -0.013(6) 0.041(13) Uiso 1 1 d . . .
H8 H 0.626(5) 0.0776(18) 0.574(8) 0.09(3) Uiso 1 1 d . . .
H2 H 0.362(3) 0.1531(11) -0.064(4) 0.024(10) Uiso 1 1 d . . .
H6 H 0.630(3) -0.0203(15) 0.602(6) 0.054(15) Uiso 1 1 d . . .
H7 H 0.622(4) 0.0367(14) 0.688(6) 0.053(17) Uiso 1 1 d . . .
H4 H 0.393(4) 0.1172(13) -0.443(6) 0.063(16) Uiso 1 1 d . . .
H5 H 0.623(3) -0.0137(12) 0.387(5) 0.021(14) Uiso 1 1 d . . .

loop_
_atom_site_aniso_label
_atom_site_aniso_U_11
_atom_site_aniso_U_22
_atom_site_aniso_U_33
_atom_site_aniso_U_23
_atom_site_aniso_U_13
_atom_site_aniso_U_12
I1 0.05553(15) 0.02928(12) 0.03443(13) -0.00356(11) 0.00462(15) 0.00494(12)
Cu1 0.0865(4) 0.0297(3) 0.0320(3) 0.0017(2) 0.0055(3) 0.0048(3)
S2 0.0496(6) 0.0265(5) 0.0312(5) 0.0017(4) -0.0002(4) 0.0007(4)
S1 0.0694(8) 0.0260(5) 0.0297(5) -0.0022(4) -0.0030(5) 0.0102(5)
C5 0.033(2) 0.025(2) 0.034(2) 0.0007(17) -0.0037(17) 0.0017(15)
N3 0.047(2) 0.0228(18) 0.036(2) -0.0035(17) -0.0025(16) 0.0002(17)
C8 0.050(3) 0.034(2) 0.047(3) -0.011(2) -0.003(2) 0.0025(16)
C6 0.039(2) 0.042(2) 0.034(2) 0.0060(19) -0.0066(16) -0.0010(17)
C7 0.052(3) 0.048(3) 0.032(2) -0.005(2) 0.001(2) -0.003(2)
N4 0.046(2) 0.0263(17) 0.038(2) -0.0052(15) -0.0063(15) 0.0010(14)
N2 0.052(2) 0.035(2) 0.031(2) 0.0013(15) -0.0001(17) 0.0066(17)
C1 0.039(2) 0.028(2) 0.029(2) -0.0022(16) -0.0022(17) -0.0014(17)
N1 0.042(2) 0.0298(17) 0.0263(17) -0.0008(14) 0.0017(14) 0.0057(14)
C4 0.056(3) 0.045(3) 0.027(2) 0.0055(18) 0.0003(19) 0.003(2)
C3 0.054(3) 0.028(2) 0.046(3) 0.006(2) -0.002(2) 0.0017(16)
C2 0.042(2) 0.028(2) 0.043(2) -0.0048(19) -0.0007(19) 0.0030(16)

loop_
_atom_type_symbol
_atom_type_description
_atom_type_scat_dispersion_real
_atom_type_scat_dispersion_imag
_atom_type_scat_source
C C 0.0033 0.0016 'International Tables Vol C Tables 4.2.6.8 and 6.1.1.4'
H H 0.0000 0.0000 'International Tables Vol C Tables 4.2.6.8 and 6.1.1.4'
N N 0.0061 0.0033 'International Tables Vol C Tables 4.2.6.8 and 6.1.1.4'
S S 0.1246 0.1234 'International Tables Vol C Tables 4.2.6.8 and 6.1.1.4'
Cu Cu 0.3201 1.2651 'International Tables Vol C Tables 4.2.6.8 and 6.1.1.4'
I I -0.4742 1.8119 'International Tables Vol C Tables 4.2.6.8 and 6.1.1.4'

loop_
_geom_angle_atom_site_label_1
_geom_angle_atom_site_label_2
_geom_angle_atom_site_label_3
_geom_angle
_geom_angle_site_symmetry_1
_geom_angle_site_symmetry_3
_geom_angle_publ_flag
S1 Cu1 S2 105.66(5) . 2_655 ?
S1 Cu1 I1 121.93(4) . . ?
S2 Cu1 I1 120.29(4) 2_655 . ?
S1 Cu1 S2 104.81(5) . . ?
S2 Cu1 S2 94.95(4) 2_655 . ?
I1 Cu1 S2 104.50(3) . . ?
C5 S2 Cu1 109.20(16) . 2_655 ?
C5 S2 Cu1 103.72(15) . . ?
Cu1 S2 Cu1 79.45(4) 2_655 . ?
C1 S1 Cu1 112.40(15) . . ?
N3 C5 N4 119.3(4) . . ?
N3 C5 S2 120.8(3) . . ?
N4 C5 S2 120.0(4) . . ?
C5 N3 C6 124.1(4) . . ?
C5 N3 H5 119(5) . . ?
C6 N3 H5 116(5) . . ?
N4 C8 C7 123.3(4) . . ?
N4 C8 H8 131(6) . . ?
C7 C8 H8 106(6) . . ?
C7 C6 N3 117.6(4) . . ?
C7 C6 H6 120(4) . . ?
N3 C6 H6 122(4) . . ?
C6 C7 C8 117.8(5) . . ?
C6 C7 H7 128(4) . . ?
C8 C7 H7 114(4) . . ?
C8 N4 C5 117.8(4) . . ?
C4 N2 C1 117.8(4) . . ?
N1 C1 N2 118.3(4) . . ?
N1 C1 S1 122.0(3) . . ?
N2 C1 S1 119.7(4) . . ?
C2 N1 C1 123.6(4) . . ?
C2 N1 H1 126(4) . . ?
C1 N1 H1 110(4) . . ?
N2 C4 C3 124.6(4) . . ?
N2 C4 H4 114(3) . . ?
C3 C4 H4 121(3) . . ?
C2 C3 C4 116.8(4) . . ?
C2 C3 H3 121(4) . . ?
C4 C3 H3 122(4) . . ?
N1 C2 C3 118.8(4) . . ?
N1 C2 H2 121(2) . . ?
C3 C2 H2 120(2) . . ?

loop_
_geom_bond_atom_site_label_1
_geom_bond_atom_site_label_2
_geom_bond_distance
_geom_bond_site_symmetry_2
_geom_bond_publ_flag
I1 Cu1 2.6178(6) . ?
Cu1 S1 2.2508(11) . ?
Cu1 S2 2.3009(13) 2_655 ?
Cu1 S2 2.6572(13) . ?
S2 C5 1.710(4) . ?
S2 Cu1 2.3009(13) 2_655 ?
S1 C1 1.692(5) . ?
C5 N3 1.335(6) . ?
C5 N4 1.346(5) . ?
N3 C6 1.351(6) . ?
N3 H5 0.59(5) . ?
C8 N4 1.332(7) . ?
C8 C7 1.392(7) . ?
C8 H8 0.82(8) . ?
C6 C7 1.347(7) . ?
C6 H6 0.99(6) . ?
C7 H7 0.85(5) . ?
N2 C4 1.317(6) . ?
N2 C1 1.358(5) . ?
C1 N1 1.358(5) . ?
N1 C2 1.341(6) . ?
N1 H1 0.82(6) . ?
C4 C3 1.387(7) . ?
C4 H4 0.97(6) . ?
C3 C2 1.345(7) . ?
C3 H3 0.86(5) . ?
C2 H2 0.97(4) . ?

loop_
_geom_torsion_atom_site_label_1
_geom_torsion_atom_site_label_2
_geom_torsion_atom_site_label_3
_geom_torsion_atom_site_label_4
_geom_torsion
_geom_torsion_site_symmetry_1
_geom_torsion_site_symmetry_2
_geom_torsion_site_symmetry_3
_geom_torsion_site_symmetry_4
_geom_torsion_publ_flag
S1 Cu1 S2 C5 172.00(16) . . . . ?
S2 Cu1 S2 C5 -80.35(16) 2_655 . . . ?
I1 Cu1 S2 C5 42.69(16) . . . . ?
S1 Cu1 S2 Cu1 -80.61(4) . . . 2_655 ?
S2 Cu1 S2 Cu1 27.03(6) 2_655 . . 2_655 ?
I1 Cu1 S2 Cu1 150.08(2) . . . 2_655 ?
S2 Cu1 S1 C1 155.97(18) 2_655 . . . ?
I1 Cu1 S1 C1 13.60(19) . . . . ?
S2 Cu1 S1 C1 -104.43(18) . . . . ?
Cu1 S2 C5 N3 14.4(4) 2_655 . . . ?
Cu1 S2 C5 N3 97.8(4) . . . . ?
Cu1 S2 C5 N4 -165.6(3) 2_655 . . . ?
Cu1 S2 C5 N4 -82.2(3) . . . . ?
N4 C5 N3 C6 4.1(7) . . . . ?
S2 C5 N3 C6 -175.9(4) . . . . ?
C5 N3 C6 C7 -1.8(7) . . . . ?
N3 C6 C7 C8 -0.8(7) . . . . ?
N4 C8 C7 C6 1.1(7) . . . . ?
C7 C8 N4 C5 1.2(6) . . . . ?
N3 C5 N4 C8 -3.6(6) . . . . ?
S2 C5 N4 C8 176.4(3) . . . . ?
C4 N2 C1 N1 2.8(8) . . . . ?
C4 N2 C1 S1 -175.6(3) . . . . ?
Cu1 S1 C1 N1 -5.0(4) . . . . ?
Cu1 S1 C1 N2 173.3(4) . . . . ?
N2 C1 N1 C2 -4.1(7) . . . . ?
S1 C1 N1 C2 174.3(3) . . . . ?
C1 N2 C4 C3 0.7(8) . . . . ?
N2 C4 C3 C2 -3.2(8) . . . . ?
C1 N1 C2 C3 1.6(7) . . . . ?
C4 C3 C2 N1 1.9(7) . . . . ?
